data_1546382
loop_
_publ_author_name
'N.N. Golovnev'
'M.S. Molokeev'
'I.V. Sterkhova'
'S.N. Vereshchagin'
'I.I. Golovneva'

_publ_section_title
;
 Crystal structure and properties of polymeric hexaaqua-hexakis-
 (2-thiobarbiturato)-disamarium(III)
;
_journal_issue 3
_journal_name_full 'Journal of Structural Chemistry'
_journal_page_first 539
_journal_page_last 543
_journal_paper_doi 10.1134/S0022476617030155
_journal_volume 58
_journal_year 2017
_chemical_formula_moiety 'C12 H15 N6 O9 S3 Sm'
_chemical_formula_sum 'C12 H15 N6 O9 S3 Sm'
_chemical_formula_weight 633.83
_chemical_name_systematic
;
[tetrakis(mu~2~-thiobarbiturato-O,O')-
bis(thiobarbiturato-O)-hexaaqua-disamarium]
;
_space_group_crystal_system monoclinic
_space_group_IT_number 13
_space_group_name_Hall '-P 2yac'
_space_group_name_H-M_alt 'P 1 2/n 1'
_symmetry_space_group_name_Hall '-P 2yac'
_symmetry_space_group_name_H-M 'P 1 2/n 1'
_atom_sites_solution_hydrogens mixed
_audit_creation_method SHELXL-2014/7
_cell_angle_alpha 90
_cell_angle_beta 110.408(2)
_cell_angle_gamma 90
_cell_formula_units_Z 4
_cell_length_a 14.0717(10)
_cell_length_b 10.0842(6)
_cell_length_c 15.3230(11)
_cell_measurement_temperature 296(2)
_cell_volume 2037.9(2)
_computing_structure_refinement 'SHELXL-2014/7 (Sheldrick, 2014)'
_diffrn_ambient_temperature 296(2)
_diffrn_measured_fraction_theta_full 0.999
_diffrn_measured_fraction_theta_max 0.998
_diffrn_radiation_type MoK\a
_diffrn_radiation_wavelength 0.71073
_diffrn_reflns_av_R_equivalents 0.0550
_diffrn_reflns_av_unetI/netI 0.0246
_diffrn_reflns_Laue_measured_fraction_full 0.999
_diffrn_reflns_Laue_measured_fraction_max 0.998
_diffrn_reflns_limit_h_max 19
_diffrn_reflns_limit_h_min -19
_diffrn_reflns_limit_k_max 14
_diffrn_reflns_limit_k_min -14
_diffrn_reflns_limit_l_max 21
_diffrn_reflns_limit_l_min -21
_diffrn_reflns_number 83043
_diffrn_reflns_point_group_measured_fraction_full 0.999
_diffrn_reflns_point_group_measured_fraction_max 0.998
_diffrn_reflns_theta_full 25.000
_diffrn_reflns_theta_max 30.114
_diffrn_reflns_theta_min 2.434
_exptl_absorpt_coefficient_mu 3.249
_exptl_absorpt_correction_T_max 0.7460
_exptl_absorpt_correction_T_min 0.5350
_exptl_absorpt_correction_type multi-scan
_exptl_absorpt_process_details 'SADABS-2004/1. Bruker AXS Inc., Madison, Wisconsin, USA, 2004'
_exptl_crystal_colour yellow
_exptl_crystal_density_diffrn 2.066
_exptl_crystal_description block
_exptl_crystal_F_000 1244
_exptl_crystal_size_max 0.350
_exptl_crystal_size_mid 0.100
_exptl_crystal_size_min 0.080
_refine_diff_density_max 1.807
_refine_diff_density_min -1.127
_refine_diff_density_rms 0.121
_refine_ls_extinction_coef .
_refine_ls_extinction_method none
_refine_ls_goodness_of_fit_ref 1.043
_refine_ls_hydrogen_treatment mixed
_refine_ls_matrix_type full
_refine_ls_number_parameters 299
_refine_ls_number_reflns 6001
_refine_ls_number_restraints 6
_refine_ls_restrained_S_all 1.043
_refine_ls_R_factor_all 0.0328
_refine_ls_R_factor_gt 0.0235
_refine_ls_shift/su_max 0.001
_refine_ls_shift/su_mean 0.000
_refine_ls_structure_factor_coef Fsqd
_refine_ls_weighting_details 'w=1/[\s^2^(Fo^2^)+(0.0199P)^2^+4.1422P] where P=(Fo^2^+2Fc^2^)/3'
_refine_ls_weighting_scheme calc
_refine_ls_wR_factor_gt 0.0504
_refine_ls_wR_factor_ref 0.0533
_reflns_Friedel_coverage 0.000
_reflns_Friedel_fraction_full .
_reflns_Friedel_fraction_max .
_reflns_number_gt 5158
_reflns_number_total 6001
_reflns_threshold_expression 'I > 2\s(I)'
_cod_data_source_file Sm2Htba6H2O6.cif
_cod_data_source_block z
_cod_database_code 1546382
_shelx_shelxl_version_number 2014/7
_shelx_space_group_comment
;
The symmetry employed for this shelxl refinement is uniquely defined
by the following loop, which should always be used as a source of
symmetry information in preference to the above space-group names.
They are only intended as comments.
;
_shelx_estimated_absorpt_t_min 0.396
_shelx_estimated_absorpt_t_max 0.781

loop_
_symmetry_equiv_pos_as_xyz
'x, y, z'
'-x+1/2, y, -z+1/2'
'-x, -y, -z'
'x-1/2, -y, z-1/2'

loop_
_atom_site_label
_atom_site_type_symbol
_atom_site_fract_x
_atom_site_fract_y
_atom_site_fract_z
_atom_site_U_iso_or_equiv
_atom_site_adp_type
_atom_site_occupancy
_atom_site_site_symmetry_order
_atom_site_calc_flag
_atom_site_refinement_flags_posn
_atom_site_refinement_flags_adp
_atom_site_refinement_flags_occupancy
_atom_site_disorder_assembly
_atom_site_disorder_group
Sm1 Sm 0.7500 0.14612(2) 0.2500 0.00666(4) Uani 1 2 d S T P . .
Sm2 Sm 0.2500 -0.33845(2) 0.2500 0.00954(4) Uani 1 2 d S T P . .
O1W O 0.75097(13) 0.27933(16) 0.38825(12) 0.0125(3) Uani 1 1 d D . . . .
H11W H 0.727(2) 0.3661(14) 0.369(2) 0.015 Uiso 1 1 d D U . . .
H12W H 0.8162(11) 0.292(3) 0.4324(16) 0.015 Uiso 1 1 d D U . . .
O2W O 0.41589(14) -0.41514(18) 0.35310(13) 0.0192(4) Uani 1 1 d D . . . .
H21W H 0.451(2) -0.365(3) 0.4074(14) 0.023 Uiso 1 1 d D U . . .
H22W H 0.431(2) -0.5045(14) 0.373(2) 0.023 Uiso 1 1 d D U . . .
O3W O 0.17016(15) -0.26169(18) 0.35887(14) 0.0209(4) Uani 1 1 d D . . . .
H31W H 0.145(2) -0.318(3) 0.3952(19) 0.025 Uiso 1 1 d D U . . .
H32W H 0.175(3) -0.1694(12) 0.374(2) 0.025 Uiso 1 1 d D U . . .
S1 S 1.20936(4) 0.03351(6) 0.44433(4) 0.01380(11) Uani 1 1 d . . . . .
N1A N 1.04395(15) 0.17711(19) 0.35708(14) 0.0106(4) Uani 1 1 d . . . . .
H1A H 1.0102 0.1090 0.3635 0.013 Uiso 1 1 calc R U . . .
C2A C 1.14585(18) 0.1684(2) 0.38962(16) 0.0104(4) Uani 1 1 d . . . . .
N3A N 1.19549(15) 0.27701(19) 0.37757(14) 0.0127(4) Uani 1 1 d . . . . .
H3A H 1.2607 0.2742 0.3985 0.015 Uiso 1 1 calc R U . . .
C4A C 1.14982(18) 0.3938(2) 0.33392(17) 0.0131(4) Uani 1 1 d . . . . .
O1A O 1.20988(13) 0.48221(17) 0.32766(13) 0.0184(4) Uani 1 1 d . . . . .
C5A C 1.04440(18) 0.3989(2) 0.30301(17) 0.0127(4) Uani 1 1 d . . . . .
H5A H 1.0107 0.4757 0.2752 0.015 Uiso 1 1 calc R U . . .
C6A C 0.98913(17) 0.2891(2) 0.31363(16) 0.0101(4) Uani 1 1 d . . . . .
O2A O 0.89401(12) 0.28083(16) 0.28667(12) 0.0131(3) Uani 1 1 d . . . . .
S2 S 0.44845(5) 0.28918(6) 0.44826(4) 0.01524(12) Uani 1 1 d . . . . .
N1B N 0.55806(15) 0.12764(19) 0.38161(14) 0.0112(4) Uani 1 1 d . . . . .
H1B H 0.6027 0.1898 0.3949 0.013 Uiso 1 1 calc R U . . .
C2B C 0.47353(18) 0.1472(2) 0.40227(16) 0.0111(4) Uani 1 1 d . . . . .
N3B N 0.40756(15) 0.04532(19) 0.38300(14) 0.0122(4) Uani 1 1 d . . . . .
H3B H 0.3540 0.0546 0.3972 0.015 Uiso 1 1 calc R U . . .
C4B C 0.41912(18) -0.0744(2) 0.34170(17) 0.0124(4) Uani 1 1 d . . . . .
O1B O 0.34839(14) -0.15632(16) 0.32920(14) 0.0178(4) Uani 1 1 d . . . . .
C5B C 0.50659(18) -0.0896(2) 0.31990(17) 0.0133(4) Uani 1 1 d . . . . .
H5B H 0.5174 -0.1675 0.2922 0.016 Uiso 1 1 calc R U . . .
C6B C 0.57775(17) 0.0120(2) 0.33974(16) 0.0107(4) Uani 1 1 d . . . . .
O2B O 0.65966(12) 0.01116(16) 0.32311(12) 0.0128(3) Uani 1 1 d . . . . .
S3 S 0.69774(5) -0.40440(6) 0.36587(5) 0.01998(14) Uani 1 1 d . . . . .
N1C N 0.80503(15) -0.18907(18) 0.36637(14) 0.0115(4) Uani 1 1 d . . . . .
H1C H 0.7470 -0.1536 0.3372 0.014 Uiso 1 1 calc R U . . .
C2C C 0.80611(18) -0.3196(2) 0.38775(17) 0.0119(4) Uani 1 1 d . . . . .
N3C N 0.89971(15) -0.37374(19) 0.42850(14) 0.0118(4) Uani 1 1 d . . . . .
H3C H 0.9034 -0.4568 0.4419 0.014 Uiso 1 1 calc R U . . .
C4C C 0.98994(17) -0.3032(2) 0.44983(16) 0.0101(4) Uani 1 1 d . . . . .
O1C O 1.07221(13) -0.36719(16) 0.48490(12) 0.0138(3) Uani 1 1 d . . . . .
C5C C 0.98321(18) -0.1673(2) 0.43094(16) 0.0109(4) Uani 1 1 d . . . . .
H5C H 1.0419 -0.1163 0.4475 0.013 Uiso 1 1 calc R U . . .
C6C C 0.88971(17) -0.1079(2) 0.38769(16) 0.0099(4) Uani 1 1 d . . . . .
O2C O 0.87599(12) 0.01417(15) 0.36603(12) 0.0126(3) Uani 1 1 d . . . . .

loop_
_atom_site_aniso_label
_atom_site_aniso_U_11
_atom_site_aniso_U_22
_atom_site_aniso_U_33
_atom_site_aniso_U_23
_atom_site_aniso_U_13
_atom_site_aniso_U_12
Sm1 0.00380(7) 0.00346(7) 0.01338(8) 0.000 0.00384(6) 0.000
Sm2 0.00730(8) 0.00455(7) 0.01845(9) 0.000 0.00660(6) 0.000
O1W 0.0112(8) 0.0082(7) 0.0166(8) -0.0017(6) 0.0030(7) -0.0011(6)
O2W 0.0155(9) 0.0118(8) 0.0249(10) -0.0028(7) 0.0003(7) 0.0009(7)
O3W 0.0279(10) 0.0123(8) 0.0313(11) -0.0022(7) 0.0213(9) -0.0019(7)
S1 0.0104(3) 0.0099(2) 0.0228(3) 0.0048(2) 0.0079(2) 0.0019(2)
N1A 0.0085(9) 0.0073(8) 0.0168(10) 0.0022(7) 0.0053(8) -0.0021(7)
C2A 0.0108(11) 0.0084(10) 0.0140(11) 0.0014(8) 0.0066(9) -0.0005(8)
N3A 0.0063(9) 0.0105(9) 0.0217(10) 0.0036(8) 0.0052(8) -0.0007(7)
C4A 0.0129(11) 0.0080(10) 0.0192(12) 0.0021(8) 0.0068(9) -0.0020(8)
O1A 0.0114(8) 0.0125(8) 0.0301(10) 0.0066(7) 0.0056(7) -0.0046(6)
C5A 0.0104(11) 0.0070(10) 0.0199(12) 0.0028(8) 0.0043(9) -0.0011(8)
C6A 0.0095(10) 0.0081(9) 0.0127(10) -0.0008(8) 0.0041(8) -0.0013(8)
O2A 0.0080(8) 0.0096(7) 0.0206(9) 0.0014(6) 0.0036(7) -0.0019(6)
S2 0.0119(3) 0.0105(3) 0.0227(3) -0.0054(2) 0.0053(2) -0.0002(2)
N1B 0.0081(9) 0.0073(8) 0.0187(10) -0.0008(7) 0.0051(8) -0.0021(7)
C2B 0.0094(11) 0.0092(10) 0.0139(11) 0.0003(8) 0.0030(9) -0.0004(8)
N3B 0.0091(9) 0.0087(9) 0.0216(10) -0.0023(7) 0.0089(8) -0.0010(7)
C4B 0.0107(11) 0.0076(10) 0.0199(12) -0.0015(8) 0.0063(9) -0.0018(8)
O1B 0.0134(9) 0.0115(8) 0.0325(10) -0.0046(7) 0.0131(8) -0.0048(6)
C5B 0.0134(11) 0.0074(10) 0.0212(12) -0.0020(8) 0.0087(9) -0.0007(8)
C6B 0.0095(10) 0.0077(10) 0.0152(11) 0.0028(8) 0.0045(9) 0.0024(8)
O2B 0.0090(8) 0.0098(7) 0.0222(9) 0.0031(6) 0.0086(7) 0.0004(6)
S3 0.0093(3) 0.0081(3) 0.0407(4) 0.0015(2) 0.0063(3) -0.0018(2)
N1C 0.0083(9) 0.0065(8) 0.0198(10) 0.0018(7) 0.0049(8) 0.0009(7)
C2C 0.0105(11) 0.0079(10) 0.0176(11) -0.0005(8) 0.0054(9) 0.0001(8)
N3C 0.0106(9) 0.0051(8) 0.0196(10) 0.0018(7) 0.0052(8) 0.0000(7)
C4C 0.0091(10) 0.0089(10) 0.0124(10) 0.0007(8) 0.0040(8) 0.0003(8)
O1C 0.0093(8) 0.0089(7) 0.0209(9) 0.0025(6) 0.0021(7) 0.0011(6)
C5C 0.0082(10) 0.0077(10) 0.0167(11) 0.0010(8) 0.0040(9) -0.0010(8)
C6C 0.0096(10) 0.0074(9) 0.0147(11) 0.0021(8) 0.0068(9) 0.0002(8)
O2C 0.0110(8) 0.0061(7) 0.0210(9) 0.0044(6) 0.0060(7) 0.0014(6)

loop_
_atom_type_symbol
_atom_type_description
_atom_type_scat_dispersion_real
_atom_type_scat_dispersion_imag
_atom_type_scat_source
C C 0.0033 0.0016 'International Tables Vol C Tables 4.2.6.8 and 6.1.1.4'
H H 0.0000 0.0000 'International Tables Vol C Tables 4.2.6.8 and 6.1.1.4'
N N 0.0061 0.0033 'International Tables Vol C Tables 4.2.6.8 and 6.1.1.4'
O O 0.0106 0.0060 'International Tables Vol C Tables 4.2.6.8 and 6.1.1.4'
S S 0.1246 0.1234 'International Tables Vol C Tables 4.2.6.8 and 6.1.1.4'
Sm Sm -0.1638 3.4418 'International Tables Vol C Tables 4.2.6.8 and 6.1.1.4'

loop_
_geom_angle_atom_site_label_1
_geom_angle_atom_site_label_2
_geom_angle_atom_site_label_3
_geom_angle
_geom_angle_site_symmetry_1
_geom_angle_site_symmetry_3
O2A Sm1 O2A 109.01(8) 2_655 .
O2A Sm1 O2B 140.85(6) 2_655 2_655
O2A Sm1 O2B 83.43(6) . 2_655
O2A Sm1 O2B 83.43(6) 2_655 .
O2A Sm1 O2B 140.85(6) . .
O2B Sm1 O2B 110.61(8) 2_655 .
O2A Sm1 O2C 147.73(6) 2_655 .
O2A Sm1 O2C 77.99(6) . .
O2B Sm1 O2C 70.05(6) 2_655 .
O2B Sm1 O2C 73.52(5) . .
O2A Sm1 O2C 77.99(6) 2_655 2_655
O2A Sm1 O2C 147.73(6) . 2_655
O2B Sm1 O2C 73.52(5) 2_655 2_655
O2B Sm1 O2C 70.05(6) . 2_655
O2C Sm1 O2C 113.41(8) . 2_655
O2A Sm1 O1W 74.73(6) 2_655 2_655
O2A Sm1 O1W 68.93(6) . 2_655
O2B Sm1 O1W 75.87(6) 2_655 2_655
O2B Sm1 O1W 148.73(6) . 2_655
O2C Sm1 O1W 134.56(5) . 2_655
O2C Sm1 O1W 83.52(6) 2_655 2_655
O2A Sm1 O1W 68.93(6) 2_655 .
O2A Sm1 O1W 74.73(6) . .
O2B Sm1 O1W 148.73(6) 2_655 .
O2B Sm1 O1W 75.87(6) . .
O2C Sm1 O1W 83.52(6) . .
O2C Sm1 O1W 134.56(5) 2_655 .
O1W Sm1 O1W 115.13(8) 2_655 .
O1A Sm2 O1A 78.75(10) 2_645 1_445
O1A Sm2 O1B 122.77(7) 2_645 2
O1A Sm2 O1B 131.26(6) 1_445 2
O1A Sm2 O1B 131.26(6) 2_645 .
O1A Sm2 O1B 122.77(7) 1_445 .
O1B Sm2 O1B 78.08(9) 2 .
O1A Sm2 O3W 69.34(6) 2_645 2
O1A Sm2 O3W 147.50(6) 1_445 2
O1B Sm2 O3W 74.30(6) 2 2
O1B Sm2 O3W 77.15(6) . 2
O1A Sm2 O3W 147.50(6) 2_645 .
O1A Sm2 O3W 69.34(6) 1_445 .
O1B Sm2 O3W 77.15(6) 2 .
O1B Sm2 O3W 74.30(6) . .
O3W Sm2 O3W 143.00(9) 2 .
O1A Sm2 O2W 74.85(6) 2_645 .
O1A Sm2 O2W 76.82(6) 1_445 .
O1B Sm2 O2W 146.52(6) 2 .
O1B Sm2 O2W 69.98(6) . .
O3W Sm2 O2W 88.77(7) 2 .
O3W Sm2 O2W 102.84(7) . .
O1A Sm2 O2W 76.83(6) 2_645 2
O1A Sm2 O2W 74.85(6) 1_445 2
O1B Sm2 O2W 69.98(6) 2 2
O1B Sm2 O2W 146.51(6) . 2
O3W Sm2 O2W 102.84(7) 2 2
O3W Sm2 O2W 88.77(7) . 2
O2W Sm2 O2W 143.10(8) . 2
Sm1 O1W H11W 109.5(18) . .
Sm1 O1W H12W 113.4(18) . .
H11W O1W H12W 104(3) . .
Sm2 O2W H21W 119.1(19) . .
Sm2 O2W H22W 124.0(19) . .
H21W O2W H22W 103(3) . .
Sm2 O3W H31W 125(2) . .
Sm2 O3W H32W 117(2) . .
H31W O3W H32W 117(3) . .
C2A N1A C6A 124.65(19) . .
C2A N1A H1A 117.7 . .
C6A N1A H1A 117.7 . .
N3A C2A N1A 115.6(2) . .
N3A C2A S1 121.03(18) . .
N1A C2A S1 123.35(17) . .
C2A N3A C4A 125.3(2) . .
C2A N3A H3A 117.3 . .
C4A N3A H3A 117.3 . .
O1A C4A C5A 127.9(2) . .
O1A C4A N3A 115.2(2) . .
C5A C4A N3A 116.9(2) . .
C4A O1A Sm2 151.22(17) . 1_665
C4A C5A C6A 120.2(2) . .
C4A C5A H5A 119.9 . .
C6A C5A H5A 119.9 . .
O2A C6A C5A 125.9(2) . .
O2A C6A N1A 116.74(19) . .
C5A C6A N1A 117.3(2) . .
C6A O2A Sm1 148.25(15) . .
C2B N1B C6B 124.02(19) . .
C2B N1B H1B 118.0 . .
C6B N1B H1B 118.0 . .
N1B C2B N3B 115.8(2) . .
N1B C2B S2 123.53(17) . .
N3B C2B S2 120.71(18) . .
C2B N3B C4B 125.3(2) . .
C2B N3B H3B 117.4 . .
C4B N3B H3B 117.4 . .
O1B C4B C5B 127.7(2) . .
O1B C4B N3B 115.2(2) . .
C5B C4B N3B 117.1(2) . .
C4B O1B Sm2 151.68(17) . .
C4B C5B C6B 119.7(2) . .
C4B C5B H5B 120.1 . .
C6B C5B H5B 120.1 . .
O2B C6B C5B 126.0(2) . .
O2B C6B N1B 115.9(2) . .
C5B C6B N1B 118.1(2) . .
C6B O2B Sm1 139.61(14) . .
C2C N1C C6C 125.4(2) . .
C2C N1C H1C 117.3 . .
C6C N1C H1C 117.3 . .
N1C C2C N3C 115.3(2) . .
N1C C2C S3 120.93(18) . .
N3C C2C S3 123.72(17) . .
C2C N3C C4C 124.16(19) . .
C2C N3C H3C 117.9 . .
C4C N3C H3C 117.9 . .
O1C C4C N3C 117.57(19) . .
O1C C4C C5C 124.9(2) . .
N3C C4C C5C 117.5(2) . .
C6C C5C C4C 120.5(2) . .
C6C C5C H5C 119.7 . .
C4C C5C H5C 119.7 . .
O2C C6C C5C 125.1(2) . .
O2C C6C N1C 118.0(2) . .
C5C C6C N1C 116.85(19) . .
C6C O2C Sm1 136.74(15) . .

loop_
_geom_bond_atom_site_label_1
_geom_bond_atom_site_label_2
_geom_bond_distance
_geom_bond_site_symmetry_2
Sm1 O2A 2.3395(16) 2_655
Sm1 O2A 2.3395(16) .
Sm1 O2B 2.3909(16) 2_655
Sm1 O2B 2.3909(16) .
Sm1 O2C 2.4242(16) .
Sm1 O2C 2.4243(16) 2_655
Sm1 O1W 2.5044(17) 2_655
Sm1 O1W 2.5045(17) .
Sm2 O1A 2.3396(17) 2_645
Sm2 O1A 2.3396(17) 1_445
Sm2 O1B 2.3646(17) 2
Sm2 O1B 2.3646(17) .
Sm2 O3W 2.4396(18) 2
Sm2 O3W 2.4396(18) .
Sm2 O2W 2.4436(18) .
Sm2 O2W 2.4436(18) 2
O1W H11W 0.945(10) .
O1W H12W 0.939(10) .
O2W H21W 0.949(10) .
O2W H22W 0.953(10) .
O3W H31W 0.950(10) .
O3W H32W 0.955(10) .
S1 C2A 1.682(2) .
N1A C2A 1.347(3) .
N1A C6A 1.398(3) .
N1A H1A 0.8600 .
C2A N3A 1.346(3) .
N3A C4A 1.395(3) .
N3A H3A 0.8600 .
C4A O1A 1.255(3) .
C4A C5A 1.392(3) .
O1A Sm2 2.3396(17) 1_665
C5A C6A 1.395(3) .
C5A H5A 0.9300 .
C6A O2A 1.258(3) .
S2 C2B 1.687(2) .
N1B C2B 1.348(3) .
N1B C6B 1.404(3) .
N1B H1B 0.8600 .
C2B N3B 1.346(3) .
N3B C4B 1.399(3) .
N3B H3B 0.8600 .
C4B O1B 1.256(3) .
C4B C5B 1.392(3) .
C5B C6B 1.391(3) .
C5B H5B 0.9300 .
C6B O2B 1.264(3) .
S3 C2C 1.677(2) .
N1C C2C 1.356(3) .
N1C C6C 1.387(3) .
N1C H1C 0.8600 .
C2C N3C 1.360(3) .
N3C C4C 1.391(3) .
N3C H3C 0.8600 .
C4C O1C 1.269(3) .
C4C C5C 1.397(3) .
C5C C6C 1.386(3) .
C5C H5C 0.9300 .
C6C O2C 1.272(3) .

loop_
_geom_torsion_atom_site_label_1
_geom_torsion_atom_site_label_2
_geom_torsion_atom_site_label_3
_geom_torsion_atom_site_label_4
_geom_torsion
_geom_torsion_site_symmetry_1
_geom_torsion_site_symmetry_2
_geom_torsion_site_symmetry_3
_geom_torsion_site_symmetry_4
C6A N1A C2A N3A -0.4(3) . . . .
C6A N1A C2A S1 178.17(18) . . . .
N1A C2A N3A C4A -0.9(3) . . . .
S1 C2A N3A C4A -179.46(19) . . . .
C2A N3A C4A O1A -178.2(2) . . . .
C2A N3A C4A C5A 2.0(4) . . . .
C5A C4A O1A Sm2 -32.1(5) . . . 1_665
N3A C4A O1A Sm2 148.1(3) . . . 1_665
O1A C4A C5A C6A 178.3(2) . . . .
N3A C4A C5A C6A -1.9(4) . . . .
C4A C5A C6A O2A -178.3(2) . . . .
C4A C5A C6A N1A 0.9(3) . . . .
C2A N1A C6A O2A 179.6(2) . . . .
C2A N1A C6A C5A 0.4(3) . . . .
C5A C6A O2A Sm1 162.1(2) . . . .
N1A C6A O2A Sm1 -17.1(4) . . . .
C6B N1B C2B N3B 2.1(3) . . . .
C6B N1B C2B S2 -177.22(18) . . . .
N1B C2B N3B C4B -1.9(3) . . . .
S2 C2B N3B C4B 177.44(19) . . . .
C2B N3B C4B O1B -179.6(2) . . . .
C2B N3B C4B C5B 0.8(4) . . . .
C5B C4B O1B Sm2 -25.7(5) . . . .
N3B C4B O1B Sm2 154.8(3) . . . .
O1B C4B C5B C6B -179.4(2) . . . .
N3B C4B C5B C6B 0.2(3) . . . .
C4B C5B C6B O2B -179.6(2) . . . .
C4B C5B C6B N1B 0.0(3) . . . .
C2B N1B C6B O2B 178.4(2) . . . .
C2B N1B C6B C5B -1.2(3) . . . .
C5B C6B O2B Sm1 128.9(2) . . . .
N1B C6B O2B Sm1 -50.7(3) . . . .
C6C N1C C2C N3C -4.1(3) . . . .
C6C N1C C2C S3 175.00(18) . . . .
N1C C2C N3C C4C 1.3(3) . . . .
S3 C2C N3C C4C -177.71(18) . . . .
C2C N3C C4C O1C -177.6(2) . . . .
C2C N3C C4C C5C 2.3(3) . . . .
O1C C4C C5C C6C 176.4(2) . . . .
N3C C4C C5C C6C -3.6(3) . . . .
C4C C5C C6C O2C -178.6(2) . . . .
C4C C5C C6C N1C 1.2(3) . . . .
C2C N1C C6C O2C -177.4(2) . . . .
C2C N1C C6C C5C 2.9(3) . . . .
C5C C6C O2C Sm1 152.78(18) . . . .
N1C C6C O2C Sm1 -27.0(3) . . . .
